data_4002327
loop_
_publ_author_name
'Nyman, M.'
'Bonhomme, F.'
'Maxwell, R.S.'
'Nenoff, T.M.'

_publ_section_title
;
 First Rb silicotitanate phase and its K-structural analogue: new members
 of the SNL-A family (Cc - A2 Ti Si6 O15; A = K, Rb, Cs)
;
_journal_name_full 'Chemistry of Materials (1,1989-)'
_journal_page_first 4603
_journal_page_last 4611
_journal_volume 13
_journal_year 2001
_chemical_formula_sum 'K2 O15 Si6 Ti'
_chemical_name_systematic 'K2 (Ti Si6 O15)'
_space_group_IT_number 9
_symmetry_space_group_name_Hall 'C -2yc'
_symmetry_space_group_name_H-M 'C 1 c 1'
_cell_angle_alpha 90
_cell_angle_beta 106.49
_cell_angle_gamma 90
_cell_formula_units_Z 4
_cell_length_a 12.57
_cell_length_b 7.2534
_cell_length_c 15.082
_cell_volume 1318.546
_citation_journal_id_ASTM CMATEX
_cod_data_source_file Nyman_CMATEX_2001_1458.cif
_cod_data_source_block K2O15Si6Ti1
_cod_original_formula_sum 'K2 O15 Si6 Ti1'
_cod_database_code 4002327

loop_
_symmetry_equiv_pos_as_xyz
x,y,z
x,-y,z+1/2
x+1/2,y+1/2,z
x+1/2,-y+1/2,z+1/2

loop_
_atom_site_label
_atom_site_type_symbol
_atom_site_fract_x
_atom_site_fract_y
_atom_site_fract_z
_atom_site_occupancy
_atom_site_U_iso_or_equiv
Si4 Si+4 0.249 0.051 0.0255 1 0.0
K2 K+1 0.296 0.176 0.7921 1 0.0
O14 O-2 0.612 0.046 0.316 1 0.0
Si1 Si+4 -0.021 0.047 0.1994 1 0.0
Ti1 Ti+4 0.547 0.25 0.3675 1 0.0
Si6 Si+4 0.48 0.022 0.0266 1 0.0
O12 O-2 0.544 0.091 0.468 1 0.0
O8 O-2 0.357 -0.06 0.013 1 0.0
Si3 Si+4 0.087 0.41 0.2301 1 0.0
O7 O-2 0.286 0.171 0.117 1 0.0
O5 O-2 0.156 0.095 0.536 1 0.0
O9 O-2 0.357 0.483 0.198 1 0.0
O13 O-2 0.567 0.414 0.267 1 0.0
Si5 Si+4 0.313 0.279 0.212 1 0.0
O1 O-2 -0.022 0.049 -0.082 1 0.0
O4 O-2 -0.011 0.031 0.095 1 0.0
O10 O-2 0.402 0.172 0.292 1 0.0
Si2 Si+4 0.022 0.069 0.511 1 0.0
O15 O-2 0.698 0.319 0.439 1 0.0
O11 O-2 0.466 0.231 -0.007 1 0.0
O2 O-2 -0.004 0.258 0.236 1 0.0
O3 O-2 0.047 0.516 0.1338 1 0.0
O6 O-2 0.198 0.298 0.237 1 0.0
K1 K+1 0.2597 0.426 0.4815 1 0.0
